data_2226782
loop_
_publ_author_name
'Raza Shah, Muhammad'
'Ng, Seik Weng'

_publ_section_title
;
 Propane-1,3-diyl bis(4-aminobenzoate)
;
_journal_coeditor_code BT5289
_journal_issue 8
_journal_name_full 'Acta Crystallographica Section E'
_journal_page_first o1940
_journal_paper_doi 10.1107/S1600536810026024
_journal_volume 66
_journal_year 2010
_chemical_formula_iupac 'C17 H18 N2 O4'
_chemical_formula_moiety 'C17 H18 N2 O4'
_chemical_formula_sum 'C17 H18 N2 O4'
_chemical_formula_weight 314.33
_chemical_name_systematic
;
Propane-1,3-diyl bis(4-aminobenzoate)
;
_space_group_IT_number 5
_symmetry_cell_setting monoclinic
_symmetry_space_group_name_Hall 'C 2y'
_symmetry_space_group_name_H-M 'C 1 2 1'
_atom_sites_solution_hydrogens geom
_atom_sites_solution_primary direct
_atom_sites_solution_secondary difmap
_audit_creation_method SHELXL-97
_cell_angle_alpha 90.00
_cell_angle_beta 107.173(3)
_cell_angle_gamma 90.00
_cell_formula_units_Z 2
_cell_length_a 23.725(5)
_cell_length_b 4.5109(9)
_cell_length_c 8.2171(17)
_cell_measurement_reflns_used 915
_cell_measurement_temperature 100(2)
_cell_measurement_theta_max 26.8
_cell_measurement_theta_min 2.6
_cell_volume 840.2(3)
_computing_cell_refinement 'SAINT (Bruker, 2009)'
_computing_data_collection 'APEX2 (Bruker, 2009)'
_computing_data_reduction 'SAINT (Bruker, 2009)'
_computing_molecular_graphics 'X-SEED (Barbour, 2001)'
_computing_publication_material 'publCIF (Westrip, 2010)'
_computing_structure_refinement 'SHELXL97 (Sheldrick, 2008)'
_computing_structure_solution 'SHELXS97 (Sheldrick, 2008)'
_diffrn_ambient_temperature 100(2)
_diffrn_measured_fraction_theta_full 0.996
_diffrn_measured_fraction_theta_max 0.996
_diffrn_measurement_device_type 'Bruker SMART APEX diffractometer'
_diffrn_measurement_method '\w scans'
_diffrn_radiation_monochromator graphite
_diffrn_radiation_source 'fine-focus sealed tube'
_diffrn_radiation_type MoK\a
_diffrn_radiation_wavelength 0.71073
_diffrn_reflns_av_R_equivalents 0.0903
_diffrn_reflns_av_sigmaI/netI 0.0721
_diffrn_reflns_limit_h_max 29
_diffrn_reflns_limit_h_min -30
_diffrn_reflns_limit_k_max 5
_diffrn_reflns_limit_k_min -5
_diffrn_reflns_limit_l_max 10
_diffrn_reflns_limit_l_min -10
_diffrn_reflns_number 3936
_diffrn_reflns_theta_full 27.49
_diffrn_reflns_theta_max 27.49
_diffrn_reflns_theta_min 1.80
_diffrn_standards_decay_% 0
_diffrn_standards_interval_count 0
_diffrn_standards_interval_time 0
_diffrn_standards_number 0
_exptl_absorpt_coefficient_mu 0.089
_exptl_absorpt_correction_type none
_exptl_crystal_colour Yellow
_exptl_crystal_density_diffrn 1.242
_exptl_crystal_density_method 'not measured'
_exptl_crystal_description Plate
_exptl_crystal_F_000 332
_exptl_crystal_size_max 0.35
_exptl_crystal_size_mid 0.35
_exptl_crystal_size_min 0.02
_refine_diff_density_max 0.239
_refine_diff_density_min -0.239
_refine_ls_extinction_method none
_refine_ls_goodness_of_fit_ref 0.961
_refine_ls_hydrogen_treatment mixed
_refine_ls_matrix_type full
_refine_ls_number_parameters 113
_refine_ls_number_reflns 1082
_refine_ls_number_restraints 3
_refine_ls_restrained_S_all 0.959
_refine_ls_R_factor_all 0.0668
_refine_ls_R_factor_gt 0.0434
_refine_ls_shift/su_max 0.001
_refine_ls_shift/su_mean 0.001
_refine_ls_structure_factor_coef Fsqd
_refine_ls_weighting_details 'calc w=1/[\s^2^(Fo^2^)+(0.0523P)^2^] where P=(Fo^2^+2Fc^2^)/3'
_refine_ls_weighting_scheme calc
_refine_ls_wR_factor_gt 0.0987
_refine_ls_wR_factor_ref 0.1091
_reflns_number_gt 788
_reflns_number_total 1082
_reflns_threshold_expression I>2\s(I)
_cod_data_source_file bt5289.cif
_cod_data_source_block I
_cod_original_sg_symbol_H-M 'C 2'
_cod_database_code 2226782
_cod_database_fobs_code 2226782

loop_
_symmetry_equiv_pos_as_xyz
'x, y, z'
'-x, y, -z'
'x+1/2, y+1/2, z'
'-x+1/2, y+1/2, -z'

loop_
_atom_site_type_symbol
_atom_site_label
_atom_site_fract_x
_atom_site_fract_y
_atom_site_fract_z
_atom_site_U_iso_or_equiv
_atom_site_adp_type
_atom_site_calc_flag
_atom_site_refinement_flags
_atom_site_occupancy
_atom_site_disorder_assembly
_atom_site_disorder_group
O O1 0.42724(7) 0.4987(4) 0.0488(2) 0.0262(5) Uani d . 1 . .
O O2 0.35969(8) 0.7580(5) -0.1476(2) 0.0304(5) Uani d . 1 . .
N N1 0.29701(11) 1.0783(6) 0.5367(3) 0.0298(6) Uani d D 1 . .
C C1 0.5000 0.1862(10) 0.0000 0.0279(10) Uani d S 1 . .
H H1A 0.5095 0.0569 -0.0857 0.033 Uiso calc PR 0.50 . .
H H1B 0.4905 0.0569 0.0857 0.033 Uiso calc PR 0.50 . .
C C2 0.44676(11) 0.3705(7) -0.0862(3) 0.0263(7) Uani d . 1 . .
H H2A 0.4572 0.5279 -0.1562 0.032 Uiso calc R 1 . .
H H2B 0.4153 0.2454 -0.1609 0.032 Uiso calc R 1 . .
C C3 0.38135(11) 0.6876(7) 0.0010(3) 0.0244(7) Uani d . 1 . .
C C4 0.36179(11) 0.7924(7) 0.1432(3) 0.0228(6) Uani d . 1 . .
C C5 0.31600(11) 0.9969(7) 0.1134(3) 0.0260(7) Uani d . 1 . .
H H5 0.2991 1.0721 0.0016 0.031 Uiso calc R 1 . .
C C6 0.29486(12) 1.0917(7) 0.2423(3) 0.0286(7) Uani d . 1 . .
H H6 0.2631 1.2289 0.2187 0.034 Uiso calc R 1 . .
C C7 0.31969(11) 0.9879(7) 0.4094(3) 0.0252(7) Uani d . 1 . .
C C8 0.36569(11) 0.7851(8) 0.4393(3) 0.0295(7) Uani d . 1 . .
H H8 0.3830 0.7123 0.5514 0.035 Uiso calc R 1 . .
C C9 0.38646(11) 0.6885(8) 0.3103(3) 0.0282(7) Uani d . 1 . .
H H9 0.4179 0.5495 0.3338 0.034 Uiso calc R 1 . .
H H11 0.3137(17) 1.032(12) 0.641(2) 0.098(16) Uiso d D 1 . .
H H12 0.2748(10) 1.233(4) 0.519(3) 0.025(8) Uiso d D 1 . .

loop_
_atom_site_aniso_label
_atom_site_aniso_U_11
_atom_site_aniso_U_22
_atom_site_aniso_U_33
_atom_site_aniso_U_12
_atom_site_aniso_U_13
_atom_site_aniso_U_23
O1 0.0204(9) 0.0351(12) 0.0206(9) 0.0041(10) 0.0021(7) 0.0031(9)
O2 0.0239(10) 0.0453(13) 0.0165(9) 0.0042(10) -0.0024(7) 0.0029(10)
N1 0.0272(14) 0.0364(17) 0.0227(13) 0.0056(12) 0.0025(11) 0.0016(12)
C1 0.021(2) 0.030(3) 0.029(2) 0.000 0.0034(16) 0.000
C2 0.0205(13) 0.0329(17) 0.0243(14) -0.0040(13) 0.0046(11) -0.0024(13)
C3 0.0172(13) 0.0302(17) 0.0224(13) -0.0048(13) 0.0005(11) 0.0009(13)
C4 0.0163(12) 0.0304(17) 0.0183(12) -0.0025(12) -0.0001(10) 0.0023(11)
C5 0.0190(13) 0.0322(17) 0.0193(13) -0.0007(14) -0.0058(11) 0.0043(13)
C6 0.0191(14) 0.0368(19) 0.0236(14) 0.0029(13) -0.0031(12) 0.0038(13)
C7 0.0186(13) 0.0335(18) 0.0202(13) -0.0060(14) 0.0006(10) 0.0005(13)
C8 0.0218(14) 0.043(2) 0.0179(13) 0.0039(14) -0.0026(11) 0.0090(14)
C9 0.0181(14) 0.0397(19) 0.0237(14) 0.0030(14) 0.0012(11) 0.0050(14)

loop_
_atom_type_symbol
_atom_type_description
_atom_type_scat_dispersion_real
_atom_type_scat_dispersion_imag
_atom_type_scat_source
C C 0.0033 0.0000 'International Tables Vol C Tables 4.2.6.8 and 6.1.1.4'
H H 0.0000 0.0000 'International Tables Vol C Tables 4.2.6.8 and 6.1.1.4'
N N 0.0061 0.0000 'International Tables Vol C Tables 4.2.6.8 and 6.1.1.4'
O O 0.0106 0.0000 'International Tables Vol C Tables 4.2.6.8 and 6.1.1.4'

loop_
_geom_angle_atom_site_label_1
_geom_angle_atom_site_label_2
_geom_angle_atom_site_label_3
_geom_angle_site_symmetry_1
_geom_angle_site_symmetry_3
_geom_angle
_geom_angle_publ_flag
C3 O1 C2 . . 116.39(19) ?
C7 N1 H11 . . 121(3) ?
C7 N1 H12 . . 118.1(19) ?
H11 N1 H12 . . 116(4) ?
C2 C1 C2 . 2_655 112.9(4) ?
C2 C1 H1A . . 109.0 ?
C2 C1 H1A 2_655 . 109.0 ?
C2 C1 H1B . . 109.0 ?
C2 C1 H1B 2_655 . 109.0 ?
H1A C1 H1B . . 107.8 ?
O1 C2 C1 . . 105.94(18) ?
O1 C2 H2A . . 110.5 ?
C1 C2 H2A . . 110.5 ?
O1 C2 H2B . . 110.5 ?
C1 C2 H2B . . 110.5 ?
H2A C2 H2B . . 108.7 ?
O2 C3 O1 . . 121.5(2) ?
O2 C3 C4 . . 125.4(3) ?
O1 C3 C4 . . 113.1(2) ?
C5 C4 C9 . . 118.1(2) ?
C5 C4 C3 . . 119.4(2) ?
C9 C4 C3 . . 122.4(2) ?
C6 C5 C4 . . 121.1(2) ?
C6 C5 H5 . . 119.4 ?
C4 C5 H5 . . 119.4 ?
C5 C6 C7 . . 120.6(3) ?
C5 C6 H6 . . 119.7 ?
C7 C6 H6 . . 119.7 ?
N1 C7 C8 . . 121.7(2) ?
N1 C7 C6 . . 120.0(3) ?
C8 C7 C6 . . 118.2(2) ?
C9 C8 C7 . . 121.2(3) ?
C9 C8 H8 . . 119.4 ?
C7 C8 H8 . . 119.4 ?
C8 C9 C4 . . 120.7(3) ?
C8 C9 H9 . . 119.7 ?
C4 C9 H9 . . 119.7 ?

loop_
_geom_bond_atom_site_label_1
_geom_bond_atom_site_label_2
_geom_bond_site_symmetry_2
_geom_bond_distance
_geom_bond_publ_flag
O1 C3 . 1.347(3) ?
O1 C2 . 1.444(3) ?
O2 C3 . 1.219(3) ?
N1 C7 . 1.372(3) ?
N1 H11 . 0.858(10) ?
N1 H12 . 0.861(10) ?
C1 C2 . 1.503(4) ?
C1 C2 2_655 1.503(4) ?
C1 H1A . 0.9900 ?
C1 H1B . 0.9900 ?
C2 H2A . 0.9900 ?
C2 H2B . 0.9900 ?
C3 C4 . 1.457(4) ?
C4 C5 . 1.391(4) ?
C4 C9 . 1.405(3) ?
C5 C6 . 1.368(4) ?
C5 H5 . 0.9500 ?
C6 C7 . 1.405(4) ?
C6 H6 . 0.9500 ?
C7 C8 . 1.389(4) ?
C8 C9 . 1.365(4) ?
C8 H8 . 0.9500 ?
C9 H9 . 0.9500 ?

loop_
_geom_hbond_atom_site_label_D
_geom_hbond_atom_site_label_H
_geom_hbond_atom_site_label_A
_geom_hbond_site_symmetry_A
_geom_hbond_distance_DH
_geom_hbond_distance_HA
_geom_hbond_distance_DA
_geom_hbond_angle_DHA
_geom_hbond_publ_flag
N1 H11 O2 1_556 0.860(10) 2.15(2) 2.958(3) 157(5) yes
N1 H12 N1 4_556 0.860(10) 2.250(10) 3.104(3) 169(2) yes

loop_
_geom_torsion_atom_site_label_1
_geom_torsion_atom_site_label_2
_geom_torsion_atom_site_label_3
_geom_torsion_atom_site_label_4
_geom_torsion_site_symmetry_1
_geom_torsion_site_symmetry_2
_geom_torsion_site_symmetry_3
_geom_torsion_site_symmetry_4
_geom_torsion
_geom_torsion_publ_flag
C3 O1 C2 C1 . . . . 176.5(2) ?
C2 C1 C2 O1 2_655 . . . -71.92(18) ?
C2 O1 C3 O2 . . . . -3.8(4) ?
C2 O1 C3 C4 . . . . 176.2(2) ?
O2 C3 C4 C5 . . . . -2.2(4) ?
O1 C3 C4 C5 . . . . 177.8(3) ?
O2 C3 C4 C9 . . . . 176.1(3) ?
O1 C3 C4 C9 . . . . -4.0(4) ?
C9 C4 C5 C6 . . . . -0.9(4) ?
C3 C4 C5 C6 . . . . 177.4(3) ?
C4 C5 C6 C7 . . . . 1.1(4) ?
C5 C6 C7 N1 . . . . -178.2(3) ?
C5 C6 C7 C8 . . . . -0.6(4) ?
N1 C7 C8 C9 . . . . 177.6(3) ?
C6 C7 C8 C9 . . . . 0.1(5) ?
C7 C8 C9 C4 . . . . 0.1(5) ?
C5 C4 C9 C8 . . . . 0.3(4) ?
C3 C4 C9 C8 . . . . -177.9(3) ?
